data_2202236
loop_
_publ_author_name
'Benjamin E. Kucera'
'Marilyn M. Olmstead'
'Robin S. Tanke'
'Susan M. Kauzlarich'

_publ_section_title
;
 Dichlorobis(triphenylphosphine oxide)magnesium
;
_journal_issue 6
_journal_name_full 'Acta Crystallographica Section E'
_journal_page_first m359
_journal_page_last m360
_journal_paper_doi 10.1107/S1600536803009723
_journal_volume 59
_journal_year 2003
_chemical_formula_iupac '[Mg Cl2 (C18 H15 O P)2]'
_chemical_formula_moiety 'C36 H30 Cl2 Mg O2 P2'
_chemical_formula_sum 'C36 H30 Cl2 Mg O2 P2'
_chemical_formula_weight 651.75
_chemical_name_common Cl~2~Mg(OPPh~3~)~2~
_chemical_name_systematic ?
_space_group_IT_number 43
_symmetry_cell_setting orthorhombic
_symmetry_space_group_name_Hall 'F 2 -2d'
_symmetry_space_group_name_H-M 'F d d 2'
_atom_sites_solution_hydrogens geom
_atom_sites_solution_primary direct
_atom_sites_solution_secondary difmap
_audit_creation_method SHELXL-97
_cell_angle_alpha 90.00
_cell_angle_beta 90.00
_cell_angle_gamma 90.00
_cell_formula_units_Z 8
_cell_length_a 20.786(2)
_cell_length_b 32.459(3)
_cell_length_c 9.7270(11)
_cell_measurement_reflns_used 718
_cell_measurement_temperature 90(2)
_cell_measurement_theta_max 30.5
_cell_measurement_theta_min 2.3
_cell_volume 6562.7(11)
_computing_cell_refinement SMART
_computing_data_collection 'SMART (Bruker, 2002)'
_computing_data_reduction 'SAINT (Bruker, 2002)'
_computing_molecular_graphics 'SHELXTL (Sheldrick, 1994)'
_computing_publication_material SHELXL97
_computing_structure_refinement 'SHELXL97 (Sheldrick, 1997)'
_computing_structure_solution 'SHELXS97 (Sheldrick, 1990)'
_diffrn_ambient_temperature 90(2)
_diffrn_detector_area_resol_mean 8.3
_diffrn_measured_fraction_theta_full 0.996
_diffrn_measured_fraction_theta_max 0.996
_diffrn_measurement_device_type 'Bruker SMART 1000'
_diffrn_measurement_method \w
_diffrn_radiation_monochromator graphite
_diffrn_radiation_source 'normal-focus sealed tube'
_diffrn_radiation_type MoK\a
_diffrn_radiation_wavelength 0.71073
_diffrn_reflns_av_R_equivalents 0.020
_diffrn_reflns_av_sigmaI/netI 0.016
_diffrn_reflns_limit_h_max 26
_diffrn_reflns_limit_h_min -26
_diffrn_reflns_limit_k_max 45
_diffrn_reflns_limit_k_min -45
_diffrn_reflns_limit_l_max 13
_diffrn_reflns_limit_l_min -13
_diffrn_reflns_number 21340
_diffrn_reflns_theta_full 30.03
_diffrn_reflns_theta_max 30.0
_diffrn_reflns_theta_min 2.33
_diffrn_standards_number 0
_exptl_absorpt_coefficient_mu 0.346
_exptl_absorpt_correction_T_max 0.956
_exptl_absorpt_correction_T_min 0.865
_exptl_absorpt_correction_type multi-scan
_exptl_absorpt_process_details '(SADABS; Sheldrick, 2001)'
_exptl_crystal_colour colorless
_exptl_crystal_density_diffrn 1.319
_exptl_crystal_density_method 'not measured'
_exptl_crystal_description parallelepiped
_exptl_crystal_F_000 2704
_exptl_crystal_size_max 0.43
_exptl_crystal_size_mid 0.23
_exptl_crystal_size_min 0.13
_refine_diff_density_max 0.315
_refine_diff_density_min -0.155
_refine_ls_abs_structure_details 'Flack (1983)'
_refine_ls_abs_structure_Flack 0.03(3)
_refine_ls_extinction_method none
_refine_ls_goodness_of_fit_ref 1.074
_refine_ls_hydrogen_treatment constr
_refine_ls_matrix_type full
_refine_ls_number_parameters 196
_refine_ls_number_reflns 4774
_refine_ls_number_restraints 1
_refine_ls_restrained_S_all 1.074
_refine_ls_R_factor_all 0.0235
_refine_ls_R_factor_gt 0.0229
_refine_ls_shift/su_max 0.002
_refine_ls_shift/su_mean 0.000
_refine_ls_structure_factor_coef Fsqd
_refine_ls_weighting_details 'calc w = 1/[\s^2^(Fo^2^)+(0.0408P)^2^+2.5125P] where P = (Fo^2^+2Fc^2^)/3'
_refine_ls_weighting_scheme calc
_refine_ls_wR_factor_gt 0.0610
_refine_ls_wR_factor_ref 0.0613
_reflns_number_gt 4691
_reflns_number_total 4774
_reflns_threshold_expression I>2\s(I)
_cod_data_source_file ww6077.cif
_cod_data_source_block I
_cod_original_cell_volume 6562.8(12)
_cod_database_code 2202236
_cod_database_fobs_code 2202236

loop_
_symmetry_equiv_pos_as_xyz
'x, y, z'
'-x, -y, z'
'x+1/4, -y+1/4, z+1/4'
'-x+1/4, y+1/4, z+1/4'
'x, y+1/2, z+1/2'
'-x, -y+1/2, z+1/2'
'x+1/4, -y+3/4, z+3/4'
'-x+1/4, y+3/4, z+3/4'
'x+1/2, y, z+1/2'
'-x+1/2, -y, z+1/2'
'x+3/4, -y+1/4, z+3/4'
'-x+3/4, y+1/4, z+3/4'
'x+1/2, y+1/2, z'
'-x+1/2, -y+1/2, z'
'x+3/4, -y+3/4, z+1/4'
'-x+3/4, y+3/4, z+1/4'

loop_
_atom_site_label
_atom_site_fract_x
_atom_site_fract_y
_atom_site_fract_z
_atom_site_U_iso_or_equiv
_atom_site_adp_type
_atom_site_calc_flag
_atom_site_refinement_flags
_atom_site_occupancy
_atom_site_disorder_assembly
_atom_site_disorder_group
_atom_site_type_symbol
Mg1 0.7500 0.2500 0.72539(5) 0.01309(9) Uani d S 1 . . Mg
Cl1 0.673718(12) 0.216943(9) 0.85434(3) 0.02282(6) Uani d . 1 . . Cl
P1 0.834324(12) 0.178146(7) 0.54955(3) 0.01390(6) Uani d . 1 . . P
O1 0.78833(4) 0.21078(2) 0.59911(9) 0.01861(14) Uani d . 1 . . O
C1 0.81838(5) 0.16767(3) 0.37141(11) 0.01635(18) Uani d . 1 . . C
C2 0.77734(6) 0.19449(4) 0.30159(14) 0.0258(2) Uani d . 1 . . C
H2A 0.7571 0.2164 0.3498 0.031 Uiso calc R 1 . . H
C3 0.76586(8) 0.18932(4) 0.16188(15) 0.0343(3) Uani d . 1 . . C
H3A 0.7377 0.2075 0.1147 0.041 Uiso calc R 1 . . H
C4 0.79591(8) 0.15726(4) 0.09152(14) 0.0322(3) Uani d . 1 . . C
H4A 0.7891 0.1541 -0.0045 0.039 Uiso calc R 1 . . H
C5 0.83568(7) 0.12994(4) 0.16088(14) 0.0287(3) Uani d . 1 . . C
H5A 0.8552 0.1077 0.1127 0.034 Uiso calc R 1 . . H
C6 0.84712(6) 0.13498(3) 0.30090(13) 0.0227(2) Uani d . 1 . . C
H6A 0.8744 0.1163 0.3483 0.027 Uiso calc R 1 . . H
C7 0.91698(5) 0.19363(3) 0.56348(11) 0.01531(18) Uani d . 1 . . C
C8 0.95315(5) 0.20411(3) 0.44715(11) 0.0193(2) Uani d . 1 . . C
H8A 0.9344 0.2025 0.3582 0.023 Uiso calc R 1 . . H
C9 1.01682(5) 0.21694(4) 0.46239(12) 0.0224(2) Uani d . 1 . . C
H9A 1.0414 0.2241 0.3836 0.027 Uiso calc R 1 . . H
C10 1.04435(5) 0.21921(3) 0.59173(13) 0.0211(2) Uani d . 1 . . C
H10A 1.0879 0.2277 0.6013 0.025 Uiso calc R 1 . . H
C11 1.00853(5) 0.20912(3) 0.70795(12) 0.0204(2) Uani d . 1 . . C
H11A 1.0275 0.2109 0.7966 0.024 Uiso calc R 1 . . H
C12 0.94482(5) 0.19648(3) 0.69417(11) 0.0189(2) Uani d . 1 . . C
H12A 0.9203 0.1898 0.7735 0.023 Uiso calc R 1 . . H
C13 0.82614(5) 0.13194(3) 0.64971(11) 0.01660(18) Uani d . 1 . . C
C14 0.76701(5) 0.12396(3) 0.71411(12) 0.0195(2) Uani d . 1 . . C
H14A 0.7319 0.1423 0.7021 0.023 Uiso calc R 1 . . H
C15 0.76015(6) 0.08900(4) 0.79572(12) 0.0237(2) Uani d . 1 . . C
H15A 0.7201 0.0834 0.8387 0.028 Uiso calc R 1 . . H
C16 0.81172(6) 0.06216(4) 0.81468(12) 0.0245(2) Uani d . 1 . . C
H16A 0.8070 0.0387 0.8722 0.029 Uiso calc R 1 . . H
C17 0.87014(6) 0.06971(4) 0.74944(14) 0.0255(2) Uani d . 1 . . C
H17A 0.9050 0.0511 0.7612 0.031 Uiso calc R 1 . . H
C18 0.87760(5) 0.10449(3) 0.66693(12) 0.0218(2) Uani d . 1 . . C
H18A 0.9175 0.1096 0.6224 0.026 Uiso calc R 1 . . H

loop_
_atom_site_aniso_label
_atom_site_aniso_U_11
_atom_site_aniso_U_22
_atom_site_aniso_U_33
_atom_site_aniso_U_12
_atom_site_aniso_U_13
_atom_site_aniso_U_23
Mg1 0.0119(2) 0.0158(2) 0.0116(2) 0.00002(16) 0.000 0.000
Cl1 0.01663(10) 0.03282(13) 0.01900(12) -0.00568(9) 0.00349(9) 0.00370(10)
P1 0.01418(10) 0.01428(10) 0.01322(11) 0.00117(8) 0.00047(9) -0.00044(9)
O1 0.0182(3) 0.0186(3) 0.0190(3) 0.0031(3) 0.0025(3) -0.0026(3)
C1 0.0185(4) 0.0160(4) 0.0146(5) -0.0002(3) -0.0010(4) -0.0007(3)
C2 0.0332(6) 0.0221(5) 0.0221(5) 0.0074(4) -0.0068(5) -0.0011(4)
C3 0.0484(8) 0.0292(6) 0.0252(6) 0.0042(6) -0.0137(6) 0.0021(5)
C4 0.0512(8) 0.0293(6) 0.0162(5) -0.0069(5) -0.0058(5) -0.0015(4)
C5 0.0409(7) 0.0239(5) 0.0214(6) -0.0009(5) 0.0014(5) -0.0074(4)
C6 0.0289(5) 0.0190(4) 0.0203(5) 0.0046(4) -0.0007(4) -0.0028(4)
C7 0.0160(4) 0.0149(4) 0.0150(4) 0.0003(3) 0.0007(3) 0.0001(3)
C8 0.0177(5) 0.0247(5) 0.0155(5) 0.0004(4) 0.0012(4) 0.0002(4)
C9 0.0175(5) 0.0302(5) 0.0194(5) -0.0004(4) 0.0041(4) 0.0021(4)
C10 0.0148(4) 0.0251(5) 0.0235(5) 0.0011(4) 0.0002(4) 0.0015(4)
C11 0.0196(5) 0.0231(5) 0.0185(5) 0.0000(4) -0.0032(4) 0.0011(4)
C12 0.0198(5) 0.0223(5) 0.0147(5) -0.0015(4) 0.0009(4) 0.0012(4)
C13 0.0186(5) 0.0167(4) 0.0145(4) -0.0013(3) -0.0013(3) 0.0005(3)
C14 0.0222(5) 0.0191(4) 0.0172(5) -0.0017(4) 0.0030(4) -0.0020(4)
C15 0.0307(6) 0.0220(5) 0.0183(5) -0.0065(4) 0.0060(4) -0.0013(4)
C16 0.0363(6) 0.0205(5) 0.0166(5) -0.0071(4) -0.0043(4) 0.0037(4)
C17 0.0269(6) 0.0223(5) 0.0273(6) -0.0018(4) -0.0088(5) 0.0066(4)
C18 0.0185(5) 0.0214(5) 0.0255(5) 0.0000(4) -0.0039(4) 0.0050(4)

loop_
_atom_type_symbol
_atom_type_description
_atom_type_scat_dispersion_real
_atom_type_scat_dispersion_imag
_atom_type_scat_source
C C 0.0033 0.0016 'International Tables Vol C Tables 4.2.6.8 and 6.1.1.4'
H H 0.0000 0.0000 'International Tables Vol C Tables 4.2.6.8 and 6.1.1.4'
O O 0.0106 0.0060 'International Tables Vol C Tables 4.2.6.8 and 6.1.1.4'
P P 0.1023 0.0942 'International Tables Vol C Tables 4.2.6.8 and 6.1.1.4'
Cl Cl 0.1484 0.1585 'International Tables Vol C Tables 4.2.6.8 and 6.1.1.4'
Mg Mg 0.0486 0.0363 'International Tables Vol C Tables 4.2.6.8 and 6.1.1.4'

loop_
_geom_angle_atom_site_label_1
_geom_angle_atom_site_label_2
_geom_angle_atom_site_label_3
_geom_angle_site_symmetry_1
_geom_angle_site_symmetry_3
_geom_angle
O1 Mg1 O1 . 14_655 101.44(5)
O1 Mg1 Cl1 . 14_655 111.72(3)
O1 Mg1 Cl1 14_655 14_655 108.90(3)
O1 Mg1 Cl1 . . 108.90(3)
O1 Mg1 Cl1 14_655 . 111.72(3)
Cl1 Mg1 Cl1 14_655 . 113.54(3)
O1 P1 C7 . . 112.73(5)
O1 P1 C13 . . 110.70(5)
C7 P1 C13 . . 106.46(5)
O1 P1 C1 . . 108.95(5)
C7 P1 C1 . . 107.60(5)
C13 P1 C1 . . 110.34(5)
P1 O1 Mg1 . . 157.64(6)
C2 C1 C6 . . 119.75(11)
C2 C1 P1 . . 117.65(8)
C6 C1 P1 . . 122.56(8)
C3 C2 C1 . . 120.36(12)
C3 C2 H2A . . 119.8
C1 C2 H2A . . 119.8
C2 C3 C4 . . 119.57(12)
C2 C3 H3A . . 120.2
C4 C3 H3A . . 120.2
C5 C4 C3 . . 120.37(12)
C5 C4 H4A . . 119.8
C3 C4 H4A . . 119.8
C4 C5 C6 . . 120.16(12)
C4 C5 H5A . . 119.9
C6 C5 H5A . . 119.9
C5 C6 C1 . . 119.76(11)
C5 C6 H6A . . 120.1
C1 C6 H6A . . 120.1
C12 C7 C8 . . 119.72(9)
C12 C7 P1 . . 118.86(8)
C8 C7 P1 . . 121.39(8)
C9 C8 C7 . . 119.73(10)
C9 C8 H8A . . 120.1
C7 C8 H8A . . 120.1
C10 C9 C8 . . 120.30(10)
C10 C9 H9A . . 119.8
C8 C9 H9A . . 119.8
C9 C10 C11 . . 120.29(10)
C9 C10 H10A . . 119.9
C11 C10 H10A . . 119.9
C10 C11 C12 . . 119.96(11)
C10 C11 H11A . . 120.0
C12 C11 H11A . . 120.0
C11 C12 C7 . . 119.99(10)
C11 C12 H12A . . 120.0
C7 C12 H12A . . 120.0
C18 C13 C14 . . 119.83(10)
C18 C13 P1 . . 121.54(8)
C14 C13 P1 . . 118.62(8)
C15 C14 C13 . . 119.64(10)
C15 C14 H14A . . 120.2
C13 C14 H14A . . 120.2
C14 C15 C16 . . 120.41(11)
C14 C15 H15A . . 119.8
C16 C15 H15A . . 119.8
C17 C16 C15 . . 120.06(10)
C17 C16 H16A . . 120.0
C15 C16 H16A . . 120.0
C16 C17 C18 . . 120.13(11)
C16 C17 H17A . . 119.9
C18 C17 H17A . . 119.9
C17 C18 C13 . . 119.92(11)
C17 C18 H18A . . 120.0
C13 C18 H18A . . 120.0

loop_
_geom_bond_atom_site_label_1
_geom_bond_atom_site_label_2
_geom_bond_site_symmetry_2
_geom_bond_distance
_geom_bond_publ_flag
Mg1 O1 . 1.9401(8) ?
Mg1 O1 14_655 1.9401(8) ?
Mg1 Cl1 14_655 2.2889(4) ?
Mg1 Cl1 . 2.2889(4) ?
P1 O1 . 1.5062(8) ?
P1 C7 . 1.7952(10) ?
P1 C13 . 1.7966(11) ?
P1 C1 . 1.7966(11) ?
C1 C2 . 1.3954(15) ?
C1 C6 . 1.3976(15) ?
C2 C3 . 1.3899(19) ?
C2 H2A . 0.9500 ?
C3 C4 . 1.393(2) ?
C3 H3A . 0.9500 ?
C4 C5 . 1.388(2) ?
C4 H4A . 0.9500 ?
C5 C6 . 1.3922(17) ?
C5 H5A . 0.9500 ?
C6 H6A . 0.9500 ?
C7 C12 . 1.3999(15) ?
C7 C8 . 1.4005(15) ?
C8 C9 . 1.3953(16) ?
C8 H8A . 0.9500 ?
C9 C10 . 1.3841(17) ?
C9 H9A . 0.9500 ?
C10 C11 . 1.3926(16) ?
C10 H10A . 0.9500 ?
C11 C12 . 1.3929(15) ?
C11 H11A . 0.9500 ?
C12 H12A . 0.9500 ?
C13 C18 . 1.4021(15) ?
C13 C14 . 1.4036(15) ?
C14 C15 . 1.3922(16) ?
C14 H14A . 0.9500 ?
C15 C16 . 1.3933(18) ?
C15 H15A . 0.9500 ?
C16 C17 . 1.3920(18) ?
C16 H16A . 0.9500 ?
C17 C18 . 1.3936(15) ?
C17 H17A . 0.9500 ?
C18 H18A . 0.9500 ?
